data_4031067
loop_
_publ_author_name
'Atmuri, N. D. Prasad'
'Lubell, William D.'

_publ_section_title
;
 Insight into Transannular Cyclization Reactions To Synthesize
 Azabicyclo[X.Y.Z]alkanone Amino Acid Derivatives from 8-, 9-, and
 10-Membered Macrocyclic Dipeptide Lactams.
;
_journal_issue 10
_journal_name_full 'The Journal of organic chemistry'
_journal_page_first 4904
_journal_page_last 4918
_journal_paper_doi 10.1021/acs.joc.5b00237
_journal_volume 80
_journal_year 2015
_chemical_absolute_configuration rmad
_chemical_formula_moiety 'C24 H24 N2 O5'
_chemical_formula_sum 'C24 H24 N2 O5'
_chemical_formula_weight 420.45
_chemical_name_systematic
;
 ?
;
_space_group_crystal_system monoclinic
_space_group_IT_number 4
_space_group_name_Hall 'P 2yb'
_space_group_name_H-M_alt 'P 1 21 1'
_symmetry_space_group_name_Hall 'P 2yb'
_symmetry_space_group_name_H-M 'P 1 21 1'
_atom_sites_solution_hydrogens mixed
_atom_sites_solution_primary direct
_audit_creation_date 2014-09-25
_audit_creation_method
;
Olex2 1.2
(compiled 2014.09.19 svn.r3010 for OlexSys, GUI svn.r4874)
;
_cell_angle_alpha 90
_cell_angle_beta 96.390(4)
_cell_angle_gamma 90
_cell_formula_units_Z 2
_cell_length_a 4.8504(4)
_cell_length_b 11.6933(9)
_cell_length_c 18.5551(15)
_cell_measurement_reflns_used 4738
_cell_measurement_temperature 150
_cell_measurement_theta_max 69.983
_cell_measurement_theta_min 4.478
_cell_volume 1045.85(15)
_computing_cell_refinement 'SAINT v8.34A (Bruker, 2013)'
_computing_data_collection
;
APEX 2 (2013) Bruker AXS Inc., Madison, WI 53719-1173.
;
_computing_data_reduction 'SAINT v8.34A (Bruker, 2013)'
_computing_molecular_graphics 'Olex2 (Dolomanov et al., 2009)'
_computing_publication_material 'Olex2 (Dolomanov et al., 2009)'
_computing_structure_refinement 'XL (Sheldrick, 2008)'
_computing_structure_solution 'ShelXT (Sheldrick, 2008)'
_diffrn_ambient_temperature 150
_diffrn_detector 'CCD area detector'
_diffrn_detector_area_resol_mean 8.3
_diffrn_detector_type 'Bruker Platinum 135 CCD Area Detector'
_diffrn_measured_fraction_theta_full 1.000
_diffrn_measured_fraction_theta_max 0.998
_diffrn_measurement_device 'k-geometry diffractometer'
_diffrn_measurement_device_type 'Bruker Microstar X8'
_diffrn_measurement_method '\w scans'
_diffrn_radiation_collimation 'Focusing mirrors'
_diffrn_radiation_monochromator 'Helios Mirror Optics'
_diffrn_radiation_probe x-ray
_diffrn_radiation_type CuK\a
_diffrn_radiation_wavelength 1.54178
_diffrn_reflns_av_R_equivalents 0.0669
_diffrn_reflns_av_unetI/netI 0.0471
_diffrn_reflns_laue_measured_fraction_full 1.000
_diffrn_reflns_laue_measured_fraction_max 0.998
_diffrn_reflns_limit_h_max 5
_diffrn_reflns_limit_h_min -5
_diffrn_reflns_limit_k_max 13
_diffrn_reflns_limit_k_min -14
_diffrn_reflns_limit_l_max 22
_diffrn_reflns_limit_l_min -22
_diffrn_reflns_number 22284
_diffrn_reflns_point_group_measured_fraction_full 0.948
_diffrn_reflns_point_group_measured_fraction_max 0.943
_diffrn_reflns_theta_full 67.679
_diffrn_reflns_theta_max 70.431
_diffrn_reflns_theta_min 2.396
_diffrn_source 'Rotating-anode X-ray tube'
_diffrn_source_target Cu
_diffrn_source_type 'Bruker Microstar/FR591 generator'
_exptl_absorpt_coefficient_mu 0.772
_exptl_absorpt_correction_T_max 0.7533
_exptl_absorpt_correction_T_min 0.6482
_exptl_absorpt_correction_type multi-scan
_exptl_absorpt_process_details
;
SADABS-2014/2 (Bruker,2014) was used for absorption correction.
wR2(int) was 0.1240 before and 0.0688 after correction.
The Ratio of minimum to maximum transmission is 0.8605.
The \l/2 correction factor is 0.00150.
;
_exptl_crystal_colour colourless
_exptl_crystal_colour_primary colourless
_exptl_crystal_density_diffrn 1.335
_exptl_crystal_description block
_exptl_crystal_F_000 444
_exptl_crystal_size_max 0.2
_exptl_crystal_size_mid 0.03
_exptl_crystal_size_min 0.02
_refine_diff_density_max 0.123
_refine_diff_density_min -0.156
_refine_diff_density_rms 0.035
_refine_ls_abs_structure_details
;
 Flack x determined using 1276 quotients [(I+)-(I-)]/[(I+)+(I-)]
 (Parsons, Flack and Wagner, Acta Cryst. B69 (2013) 249-259).
;
_refine_ls_abs_structure_Flack -0.18(14)
_refine_ls_extinction_method none
_refine_ls_goodness_of_fit_ref 1.046
_refine_ls_hydrogen_treatment mixed
_refine_ls_matrix_type full
_refine_ls_number_parameters 289
_refine_ls_number_reflns 3776
_refine_ls_number_restraints 1
_refine_ls_restrained_S_all 1.046
_refine_ls_R_factor_all 0.0465
_refine_ls_R_factor_gt 0.0357
_refine_ls_shift/su_max 0.000
_refine_ls_shift/su_mean 0.000
_refine_ls_structure_factor_coef Fsqd
_refine_ls_weighting_details 'w=1/[\s^2^(Fo^2^)+(0.0474P)^2^+0.0291P] where P=(Fo^2^+2Fc^2^)/3'
_refine_ls_weighting_scheme calc
_refine_ls_wR_factor_gt 0.0851
_refine_ls_wR_factor_ref 0.0906
_reflns_Friedel_coverage 0.798
_reflns_friedel_fraction_full 0.891
_reflns_friedel_fraction_max 0.883
_reflns_number_gt 3256
_reflns_number_total 3776
_reflns_threshold_expression 'I > 2\s(I)'
_cod_data_source_file jo5b00237_si_004.cif
_cod_data_source_block lube81
_cod_depositor_comments
;
The following automatic conversions were performed:

'_diffrn_radiation_probe' value 'X-ray' changed to 'x-ray' according
to
/usr/data/users/saulius/crontab/automatic-downloads/current/ACS/lib/dictionaries/cif_core.dic
dictionary named 'cif_core.dic' version 2.4.2 from 2011-04-26.

Automatic conversion script
Id: cif_fix_values 3271 2015-04-21 07:52:19Z andrius 
;
_cod_database_code 4031067
_shelxl_version_number 2014-3
_shelx_space_group_comment
;
The symmetry employed for this shelxl refinement is uniquely defined
by the following loop, which should always be used as a source of
symmetry information in preference to the above space-group names.
They are only intended as comments.
;
_shelx_estimated_absorpt_t_max 0.985
_shelx_estimated_absorpt_t_min 0.861
_olex2_refinement_description
;
1. Fixed Uiso
 At 1.2 times of:
  All C(H) groups, All C(H,H) groups
 At 1.5 times of:
  All C(H,H,H) groups
2.a Ternary CH refined with riding coordinates:
 C1(H1A), C3(H3), C10(H10)
2.b Secondary CH2 refined with riding coordinates:
 C4(H4A,H4B), C5(H5A,H5B), C9(H9A,H9B)
2.c Aromatic/amide H refined with riding coordinates:
 C6(H6), C7(H7), C12(H12), C13(H13), C14(H14), C15(H15), C18(H18), C19(H19),
 C20(H20), C21(H21)
2.d Idealised Me refined as rotating group:
 C24(H24A,H24B,H24C)
;
_olex2_submission_special_instructions 'No special instructions were received'

loop_
_space_group_symop_operation_xyz
'x, y, z'
'-x, y+1/2, -z'

loop_
_atom_site_label
_atom_site_type_symbol
_atom_site_fract_x
_atom_site_fract_y
_atom_site_fract_z
_atom_site_U_iso_or_equiv
_atom_site_adp_type
_atom_site_occupancy
_atom_site_site_symmetry_order
_atom_site_calc_flag
_atom_site_refinement_flags_posn
O1 O 1.2721(4) 0.42536(18) 0.39290(12) 0.0443(5) Uani 1 1 d .
O2 O 0.4749(3) 0.37789(17) 0.22165(11) 0.0377(5) Uani 1 1 d .
O3 O 0.7693(3) 0.49078(16) 0.16756(11) 0.0324(5) Uani 1 1 d .
O4 O 0.9155(5) 0.3018(2) 0.59467(12) 0.0558(6) Uani 1 1 d .
O5 O 0.5380(4) 0.1926(2) 0.56834(12) 0.0469(6) Uani 1 1 d .
N1 N 0.9242(5) 0.3996(2) 0.26853(14) 0.0355(6) Uani 1 1 d .
H1 H 1.077(8) 0.420(3) 0.2592(18) 0.041(9) Uiso 1 1 d .
N2 N 1.0189(5) 0.3118(2) 0.45763(14) 0.0354(6) Uani 1 1 d .
H2 H 1.129(7) 0.333(3) 0.497(2) 0.049(9) Uiso 1 1 d .
C1 C 0.9198(5) 0.3140(2) 0.32474(15) 0.0301(6) Uani 1 1 d .
H1A H 0.7237 0.2970 0.3330 0.036 Uiso 1 1 calc R
C2 C 1.0800(5) 0.3575(2) 0.39463(16) 0.0329(7) Uani 1 1 d .
C3 C 0.7972(5) 0.2350(2) 0.47206(15) 0.0330(6) Uani 1 1 d .
H3 H 0.6226 0.2593 0.4422 0.040 Uiso 1 1 calc R
C4 C 0.8493(6) 0.1077(3) 0.45739(16) 0.0353(6) Uani 1 1 d .
H4A H 1.0453 0.0898 0.4744 0.042 Uiso 1 1 calc R
H4B H 0.7316 0.0612 0.4864 0.042 Uiso 1 1 calc R
C5 C 0.7907(5) 0.0724(2) 0.37808(16) 0.0340(6) Uani 1 1 d .
H5A H 0.7612 -0.0114 0.3762 0.041 Uiso 1 1 calc R
H5B H 0.6151 0.1090 0.3576 0.041 Uiso 1 1 calc R
C6 C 1.0093(5) 0.1014(3) 0.33062(15) 0.0332(6) Uani 1 1 d .
H6 H 1.1211 0.0402 0.3168 0.040 Uiso 1 1 calc R
C7 C 1.0629(5) 0.2052(2) 0.30562(15) 0.0317(6) Uani 1 1 d .
H7 H 1.2014 0.2111 0.2734 0.038 Uiso 1 1 calc R
C8 C 0.7041(5) 0.4182(2) 0.21971(15) 0.0280(6) Uani 1 1 d .
C9 C 0.5461(5) 0.5194(2) 0.11211(16) 0.0309(6) Uani 1 1 d .
H9A H 0.3705 0.5291 0.1340 0.037 Uiso 1 1 calc R
H9B H 0.5206 0.4576 0.0755 0.037 Uiso 1 1 calc R
C10 C 0.6238(5) 0.6302(2) 0.07682(15) 0.0287(6) Uani 1 1 d .
H10 H 0.8041 0.6216 0.0560 0.034 Uiso 1 1 calc R
C11 C 0.6353(5) 0.7305(2) 0.12852(15) 0.0289(6) Uani 1 1 d .
C12 C 0.8145(6) 0.7505(3) 0.19023(16) 0.0356(7) Uani 1 1 d .
H12 H 0.9577 0.6976 0.2055 0.043 Uiso 1 1 calc R
C13 C 0.7812(6) 0.8504(3) 0.22989(17) 0.0396(7) Uani 1 1 d .
H13 H 0.9042 0.8655 0.2723 0.048 Uiso 1 1 calc R
C14 C 0.5726(6) 0.9270(3) 0.20834(17) 0.0407(7) Uani 1 1 d .
H14 H 0.5537 0.9943 0.2360 0.049 Uiso 1 1 calc R
C15 C 0.3899(6) 0.9070(2) 0.14666(17) 0.0357(6) Uani 1 1 d .
H15 H 0.2432 0.9589 0.1325 0.043 Uiso 1 1 calc R
C16 C 0.4256(5) 0.8097(2) 0.10609(16) 0.0302(6) Uani 1 1 d .
C17 C 0.2798(5) 0.7703(2) 0.03707(15) 0.0290(6) Uani 1 1 d .
C18 C 0.0679(5) 0.8210(3) -0.00935(17) 0.0370(7) Uani 1 1 d .
H18 H -0.0134 0.8910 0.0035 0.044 Uiso 1 1 calc R
C19 C -0.0216(6) 0.7678(3) -0.07433(17) 0.0400(8) Uani 1 1 d .
H19 H -0.1641 0.8018 -0.1066 0.048 Uiso 1 1 calc R
C20 C 0.0949(6) 0.6653(3) -0.09275(17) 0.0386(7) Uani 1 1 d .
H20 H 0.0329 0.6303 -0.1379 0.046 Uiso 1 1 calc R
C21 C 0.3016(6) 0.6128(3) -0.04610(16) 0.0349(6) Uani 1 1 d .
H21 H 0.3769 0.5413 -0.0584 0.042 Uiso 1 1 calc R
C22 C 0.3956(5) 0.6665(2) 0.01835(15) 0.0287(6) Uani 1 1 d .
C23 C 0.7599(6) 0.2496(3) 0.55196(18) 0.0383(7) Uani 1 1 d .
C24 C 0.5083(8) 0.1814(4) 0.64505(18) 0.0566(9) Uani 1 1 d .
H24A H 0.3348 0.1413 0.6510 0.085 Uiso 1 1 calc GR
H24B H 0.5047 0.2575 0.6670 0.085 Uiso 1 1 calc GR
H24C H 0.6652 0.1378 0.6689 0.085 Uiso 1 1 calc GR

loop_
_atom_site_aniso_label
_atom_site_aniso_U_11
_atom_site_aniso_U_22
_atom_site_aniso_U_33
_atom_site_aniso_U_23
_atom_site_aniso_U_13
_atom_site_aniso_U_12
O1 0.0423(11) 0.0450(12) 0.0444(14) -0.0047(10) -0.0002(10) -0.0148(9)
O2 0.0254(9) 0.0474(12) 0.0394(12) 0.0101(10) -0.0002(8) -0.0046(8)
O3 0.0237(8) 0.0344(10) 0.0382(11) 0.0104(9) -0.0004(8) 0.0001(7)
O4 0.0613(13) 0.0707(16) 0.0350(13) -0.0134(12) 0.0037(11) -0.0073(12)
O5 0.0467(12) 0.0619(15) 0.0332(12) 0.0037(11) 0.0089(10) 0.0048(10)
N1 0.0228(11) 0.0417(14) 0.0412(15) 0.0122(12) -0.0005(10) -0.0022(9)
N2 0.0361(12) 0.0404(14) 0.0283(14) -0.0023(11) -0.0029(10) -0.0030(10)
C1 0.0252(12) 0.0336(14) 0.0307(15) 0.0057(13) -0.0005(11) -0.0018(10)
C2 0.0301(13) 0.0307(14) 0.0369(17) -0.0025(13) -0.0014(12) 0.0022(11)
C3 0.0310(13) 0.0383(16) 0.0288(16) -0.0017(13) -0.0004(11) 0.0026(11)
C4 0.0368(14) 0.0369(15) 0.0320(16) 0.0023(13) 0.0031(12) 0.0017(12)
C5 0.0333(14) 0.0312(15) 0.0374(17) 0.0000(13) 0.0035(12) -0.0042(11)
C6 0.0319(13) 0.0339(15) 0.0329(16) -0.0057(13) -0.0006(11) -0.0014(11)
C7 0.0286(13) 0.0370(16) 0.0289(15) 0.0002(12) 0.0009(11) -0.0029(11)
C8 0.0240(12) 0.0289(13) 0.0313(15) 0.0013(12) 0.0037(10) 0.0005(10)
C9 0.0255(12) 0.0327(15) 0.0335(16) 0.0042(12) -0.0013(11) -0.0014(10)
C10 0.0253(12) 0.0299(14) 0.0308(15) 0.0036(12) 0.0031(11) -0.0012(10)
C11 0.0288(12) 0.0283(14) 0.0299(15) 0.0021(12) 0.0045(11) -0.0032(10)
C12 0.0354(14) 0.0371(16) 0.0333(16) 0.0044(13) -0.0010(12) -0.0033(11)
C13 0.0425(15) 0.0427(17) 0.0330(16) 0.0001(14) 0.0019(13) -0.0115(13)
C14 0.0499(16) 0.0390(16) 0.0347(17) -0.0053(14) 0.0116(14) -0.0081(13)
C15 0.0380(14) 0.0326(15) 0.0374(17) 0.0004(13) 0.0087(12) 0.0000(11)
C16 0.0277(12) 0.0296(14) 0.0336(15) 0.0024(12) 0.0046(11) -0.0035(10)
C17 0.0267(12) 0.0279(15) 0.0325(16) 0.0037(12) 0.0039(11) -0.0024(10)
C18 0.0316(13) 0.0342(15) 0.0447(18) 0.0064(14) 0.0013(13) 0.0026(11)
C19 0.0327(14) 0.0435(18) 0.0416(19) 0.0127(14) -0.0050(13) -0.0023(12)
C20 0.0400(15) 0.0428(17) 0.0316(17) 0.0045(14) -0.0025(13) -0.0102(13)
C21 0.0380(14) 0.0314(14) 0.0348(16) 0.0000(13) 0.0012(12) -0.0033(12)
C22 0.0263(12) 0.0312(14) 0.0285(15) 0.0039(12) 0.0030(11) -0.0014(10)
C23 0.0376(15) 0.0424(17) 0.0346(16) -0.0008(14) 0.0023(13) 0.0081(13)
C24 0.067(2) 0.072(3) 0.0328(18) 0.0109(17) 0.0151(16) 0.0178(19)

loop_
_atom_type_symbol
_atom_type_description
_atom_type_scat_dispersion_real
_atom_type_scat_dispersion_imag
_atom_type_scat_source
C C 0.0181 0.0091 'International Tables Vol C Tables 4.2.6.8 and 6.1.1.4'
H H 0.0000 0.0000 'International Tables Vol C Tables 4.2.6.8 and 6.1.1.4'
N N 0.0311 0.0180 'International Tables Vol C Tables 4.2.6.8 and 6.1.1.4'
O O 0.0492 0.0322 'International Tables Vol C Tables 4.2.6.8 and 6.1.1.4'

loop_
_geom_angle_atom_site_label_1
_geom_angle_atom_site_label_2
_geom_angle_atom_site_label_3
_geom_angle
C8 O3 C9 116.01(19)
C23 O5 C24 116.1(3)
C1 N1 H1 116(2)
C8 N1 H1 119(2)
C8 N1 C1 121.7(2)
C2 N2 H2 116(2)
C2 N2 C3 130.2(2)
C3 N2 H2 114(2)
N1 C1 H1A 109.8
N1 C1 C2 109.6(2)
N1 C1 C7 111.6(2)
C2 C1 H1A 109.8
C7 C1 H1A 109.8
C7 C1 C2 106.1(2)
O1 C2 N2 121.3(3)
O1 C2 C1 120.7(3)
N2 C2 C1 117.7(2)
N2 C3 H3 108.8
N2 C3 C4 115.3(2)
N2 C3 C23 106.3(2)
C4 C3 H3 108.8
C23 C3 H3 108.8
C23 C3 C4 108.7(2)
C3 C4 H4A 108.6
C3 C4 H4B 108.6
H4A C4 H4B 107.6
C5 C4 C3 114.6(2)
C5 C4 H4A 108.6
C5 C4 H4B 108.6
C4 C5 H5A 108.3
C4 C5 H5B 108.3
H5A C5 H5B 107.4
C6 C5 C4 116.1(2)
C6 C5 H5A 108.3
C6 C5 H5B 108.3
C5 C6 H6 116.9
C7 C6 C5 126.2(3)
C7 C6 H6 116.9
C1 C7 H7 117.6
C6 C7 C1 124.9(3)
C6 C7 H7 117.6
O2 C8 O3 123.7(2)
O2 C8 N1 125.6(3)
N1 C8 O3 110.8(2)
O3 C9 H9A 110.2
O3 C9 H9B 110.2
O3 C9 C10 107.6(2)
H9A C9 H9B 108.5
C10 C9 H9A 110.2
C10 C9 H9B 110.2
C9 C10 H10 110.5
C9 C10 C22 110.5(2)
C11 C10 C9 112.4(2)
C11 C10 H10 110.5
C11 C10 C22 102.1(2)
C22 C10 H10 110.5
C12 C11 C10 129.3(3)
C12 C11 C16 120.2(3)
C16 C11 C10 110.4(2)
C11 C12 H12 120.7
C11 C12 C13 118.6(3)
C13 C12 H12 120.7
C12 C13 H13 119.5
C14 C13 C12 121.0(3)
C14 C13 H13 119.5
C13 C14 H14 119.6
C13 C14 C15 120.8(3)
C15 C14 H14 119.6
C14 C15 H15 120.7
C16 C15 C14 118.6(3)
C16 C15 H15 120.7
C11 C16 C17 108.4(2)
C15 C16 C11 120.7(2)
C15 C16 C17 130.9(2)
C18 C17 C16 130.9(3)
C18 C17 C22 120.2(3)
C22 C17 C16 108.7(2)
C17 C18 H18 120.5
C19 C18 C17 118.9(3)
C19 C18 H18 120.5
C18 C19 H19 119.7
C18 C19 C20 120.5(3)
C20 C19 H19 119.7
C19 C20 H20 119.5
C19 C20 C21 120.9(3)
C21 C20 H20 119.5
C20 C21 H21 120.6
C22 C21 C20 118.9(3)
C22 C21 H21 120.6
C17 C22 C10 110.2(2)
C21 C22 C10 129.4(3)
C21 C22 C17 120.4(2)
O4 C23 O5 124.8(3)
O4 C23 C3 124.5(3)
O5 C23 C3 110.7(2)
O5 C24 H24A 109.5
O5 C24 H24B 109.5
O5 C24 H24C 109.5
H24A C24 H24B 109.5
H24A C24 H24C 109.5
H24B C24 H24C 109.5

loop_
_geom_bond_atom_site_label_1
_geom_bond_atom_site_label_2
_geom_bond_distance
O1 C2 1.227(3)
O2 C8 1.212(3)
O3 C8 1.351(3)
O3 C9 1.448(3)
O4 C23 1.198(4)
O5 C23 1.330(4)
O5 C24 1.452(4)
N1 H1 0.81(4)
N1 C1 1.447(4)
N1 C8 1.339(3)
N2 H2 0.90(4)
N2 C2 1.348(4)
N2 C3 1.448(4)
C1 H1A 1.0000
C1 C2 1.523(4)
C1 C7 1.510(4)
C3 H3 1.0000
C3 C4 1.539(4)
C3 C23 1.523(4)
C4 H4A 0.9900
C4 H4B 0.9900
C4 C5 1.524(4)
C5 H5A 0.9900
C5 H5B 0.9900
C5 C6 1.491(4)
C6 H6 0.9500
C6 C7 1.335(4)
C7 H7 0.9500
C9 H9A 0.9900
C9 H9B 0.9900
C9 C10 1.518(4)
C10 H10 1.0000
C10 C11 1.512(4)
C10 C22 1.521(4)
C11 C12 1.378(4)
C11 C16 1.404(4)
C12 H12 0.9500
C12 C13 1.399(5)
C13 H13 0.9500
C13 C14 1.376(5)
C14 H14 0.9500
C14 C15 1.387(4)
C15 H15 0.9500
C15 C16 1.386(4)
C16 C17 1.466(4)
C17 C18 1.397(4)
C17 C22 1.398(4)
C18 H18 0.9500
C18 C19 1.383(5)
C19 H19 0.9500
C19 C20 1.383(5)
C20 H20 0.9500
C20 C21 1.392(4)
C21 H21 0.9500
C21 C22 1.382(4)
C24 H24A 0.9800
C24 H24B 0.9800
C24 H24C 0.9800

loop_
_geom_hbond_atom_site_label_D
_geom_hbond_atom_site_label_H
_geom_hbond_atom_site_label_A
_geom_hbond_distance_DH
_geom_hbond_distance_HA
_geom_hbond_distance_DA
_geom_hbond_angle_DHA
_geom_hbond_site_symmetry_A
N1 H1 O2 0.81(4) 2.18(4) 2.911(3) 149(3) 1_655

loop_
_geom_torsion_atom_site_label_1
_geom_torsion_atom_site_label_2
_geom_torsion_atom_site_label_3
_geom_torsion_atom_site_label_4
_geom_torsion
O3 C9 C10 C11 -66.0(3)
O3 C9 C10 C22 -179.3(2)
N1 C1 C2 O1 -28.8(3)
N1 C1 C2 N2 156.6(2)
N1 C1 C7 C6 -154.3(3)
N2 C3 C4 C5 -81.2(3)
N2 C3 C23 O4 -10.1(4)
N2 C3 C23 O5 172.5(2)
C1 N1 C8 O2 9.1(5)
C1 N1 C8 O3 -172.0(2)
C2 N2 C3 C4 81.5(4)
C2 N2 C3 C23 -158.0(3)
C2 C1 C7 C6 86.4(3)
C3 N2 C2 O1 177.1(3)
C3 N2 C2 C1 -8.4(4)
C3 C4 C5 C6 78.9(3)
C4 C3 C23 O4 114.5(3)
C4 C3 C23 O5 -62.8(3)
C4 C5 C6 C7 -74.5(4)
C5 C6 C7 C1 3.6(4)
C7 C1 C2 O1 91.9(3)
C7 C1 C2 N2 -82.7(3)
C8 O3 C9 C10 159.4(2)
C8 N1 C1 C2 -142.7(3)
C8 N1 C1 C7 100.0(3)
C9 O3 C8 O2 0.0(4)
C9 O3 C8 N1 -178.9(2)
C9 C10 C11 C12 65.9(4)
C9 C10 C11 C16 -113.9(2)
C9 C10 C22 C17 116.2(3)
C9 C10 C22 C21 -64.7(4)
C10 C11 C12 C13 -179.4(3)
C10 C11 C16 C15 177.8(3)
C10 C11 C16 C17 -3.8(3)
C11 C10 C22 C17 -3.6(3)
C11 C10 C22 C21 175.5(3)
C11 C12 C13 C14 0.5(5)
C11 C16 C17 C18 -175.9(3)
C11 C16 C17 C22 1.4(3)
C12 C11 C16 C15 -2.0(4)
C12 C11 C16 C17 176.4(3)
C12 C13 C14 C15 0.0(5)
C13 C14 C15 C16 -1.6(4)
C14 C15 C16 C11 2.6(4)
C14 C15 C16 C17 -175.5(3)
C15 C16 C17 C18 2.3(5)
C15 C16 C17 C22 179.6(3)
C16 C11 C12 C13 0.4(4)
C16 C17 C18 C19 175.9(3)
C16 C17 C22 C10 1.6(3)
C16 C17 C22 C21 -177.7(3)
C17 C18 C19 C20 0.7(4)
C18 C17 C22 C10 179.1(2)
C18 C17 C22 C21 -0.1(4)
C18 C19 C20 C21 0.8(5)
C19 C20 C21 C22 -1.9(5)
C20 C21 C22 C10 -177.5(3)
C20 C21 C22 C17 1.6(4)
C22 C10 C11 C12 -175.7(3)
C22 C10 C11 C16 4.5(3)
C22 C17 C18 C19 -1.0(4)
C23 C3 C4 C5 159.6(2)
C24 O5 C23 O4 -8.6(4)
C24 O5 C23 C3 168.8(3)
